data_4329547
loop_
_publ_author_name
'Lu\'is M. P. Lima'
'David Esteban-G\'omez'
'Rita Delgado'
'Carlos Platas-Iglesias'
'Rapha\"el Tripier'

_publ_contact_author_address
;
Laboratoire de chimie,
electrochimie moleculaire et chimie analytique (UMR 6521)
Universite de Bretagne occidentale
6, avenue Victor Le Gorgeu
CS 93837
F-29238 BREST cedex 3
FRANCE 
;
_publ_contact_author_email raphael.tripier@univ-brest.fr
_publ_contact_author_name 'Tripier, Raphael'
_publ_section_title
;
 Monopicolinate Cyclen and Cyclam Derivatives for Stable Copper(II)
 Complexation
;
_journal_name_full 'Inorganic Chemistry'
_journal_page_first 6916
_journal_page_last 6927
_journal_paper_doi 10.1021/ic300784v
_journal_volume 51
_journal_year 2012
_chemical_formula_moiety
;
        C17 H29 Cu N5 O2 2+, (Cl O4 -)2, H2 O
;
_chemical_formula_sum 'C17 H31 Cl2 Cu N5 O11'
_chemical_formula_weight 615.91
_chemical_name_systematic
;
 ?
;
_space_group_IT_number 61
_symmetry_cell_setting orthorhombic
_symmetry_Int_Tables_number 61
_symmetry_space_group_name_Hall '-P 2ac 2ab'
_symmetry_space_group_name_H-M 'P b c a'
_atom_sites_solution_hydrogens geom
_atom_sites_solution_primary direct
_atom_sites_solution_secondary difmap
_audit_creation_date 2011-07-21T18:51:39-00:00
_audit_creation_method 'WinGX routine CIF_UPDATE'
_cell_angle_alpha 90
_cell_angle_beta 90
_cell_angle_gamma 90
_cell_formula_units_Z 8
_cell_length_a 15.5459(3)
_cell_length_b 14.7640(3)
_cell_length_c 21.8188(4)
_cell_measurement_reflns_used 14032
_cell_measurement_temperature 170(2)
_cell_measurement_theta_max 31.5702
_cell_measurement_theta_min 2.9086
_cell_volume 5007.84(17)
_computing_cell_refinement
;
        CrysAlis RED, Oxford Diffraction Ltd.,
        Version 1.171.33.52 (release 06-11-2009 CrysAlis171 .NET)
        (compiled Nov  6 2009,16:24:50)
;
_computing_data_collection
;
        CrysAlis CCD, Oxford Diffraction Ltd.,
        Version 1.171.33.52 (release 06-11-2009 CrysAlis171 .NET)
        (compiled Nov  6 2009,16:24:50)
;
_computing_data_reduction
;
        CrysAlis RED, Oxford Diffraction Ltd.,
        Version 1.171.33.52 (release 06-11-2009 CrysAlis171 .NET)
        (compiled Nov  6 2009,16:24:50)
;
_computing_molecular_graphics 'ORTEP3 for Windows (Farrugia, 1997)'
_computing_publication_material 'PLATON (Spek, 1980-2002)'
_computing_structure_refinement 'SHELXL-97 (Sheldrick, 1997)'
_computing_structure_solution 'SHELXS-97 (Sheldrick, 1997)'
_diffrn_ambient_temperature 170(2)
_diffrn_detector 'CCD plate'
_diffrn_detector_area_resol_mean 8.3622
_diffrn_measured_fraction_theta_full 0.999
_diffrn_measured_fraction_theta_max 0.999
_diffrn_measurement_device 'Kappa-geometry diffractometer'
_diffrn_measurement_device_type 'Xcalibur, Sapphire2, large Be window'
_diffrn_measurement_method '\w scans'
_diffrn_orient_matrix_UB_11 0.0176238965
_diffrn_orient_matrix_UB_12 0.0017395331
_diffrn_orient_matrix_UB_13 0.0299579129
_diffrn_orient_matrix_UB_21 0.0400118125
_diffrn_orient_matrix_UB_22 0.0141842261
_diffrn_orient_matrix_UB_23 -0.0122832024
_diffrn_orient_matrix_UB_31 -0.0130509247
_diffrn_orient_matrix_UB_32 0.045883687
_diffrn_orient_matrix_UB_33 0.0026966223
_diffrn_radiation_monochromator graphite
_diffrn_radiation_probe x-ray
_diffrn_radiation_type MoK\a
_diffrn_radiation_wavelength 0.71073
_diffrn_reflns_av_R_equivalents 0.0525
_diffrn_reflns_av_unetI/netI 0.037
_diffrn_reflns_limit_h_max 20
_diffrn_reflns_limit_h_min -20
_diffrn_reflns_limit_k_max 19
_diffrn_reflns_limit_k_min -15
_diffrn_reflns_limit_l_max 29
_diffrn_reflns_limit_l_min -29
_diffrn_reflns_number 42075
_diffrn_reflns_theta_full 28.28
_diffrn_reflns_theta_max 28.28
_diffrn_reflns_theta_min 2.91
_diffrn_source 'sealed X-ray tube'
_exptl_absorpt_coefficient_mu 1.151
_exptl_absorpt_correction_T_max 0.876
_exptl_absorpt_correction_T_min 0.649
_exptl_absorpt_correction_type analytical
_exptl_absorpt_process_details
;
CrysAlis RED, Oxford Diffraction Ltd.,
Version 1.171.33.52 (release 06-11-2009 CrysAlis171 .NET)
(compiled Nov  6 2009,16:24:50)
Analytical numeric absorption correction using a multifaceted crystal
model based on expressions derived by R.C. Clark & J.S.
(Clark, R. C. & Reid, J. S. (1995). Acta Cryst. A51, 887-897)
;
_exptl_crystal_colour blue
_exptl_crystal_density_diffrn 1.634
_exptl_crystal_description 'truncated prism, axis [0 1 0]'
_exptl_crystal_F_000 2552
_exptl_crystal_size_max 0.59
_exptl_crystal_size_mid 0.24
_exptl_crystal_size_min 0.14
_refine_diff_density_max 0.923
_refine_diff_density_min -0.395
_refine_diff_density_rms 0.086
_refine_ls_extinction_method none
_refine_ls_goodness_of_fit_ref 1.065
_refine_ls_hydrogen_treatment mixed
_refine_ls_matrix_type full
_refine_ls_number_parameters 348
_refine_ls_number_reflns 6214
_refine_ls_number_restraints 122
_refine_ls_restrained_S_all 1.075
_refine_ls_R_factor_all 0.0707
_refine_ls_R_factor_gt 0.0477
_refine_ls_shift/su_max 0
_refine_ls_shift/su_mean 0
_refine_ls_structure_factor_coef Fsqd
_refine_ls_weighting_details 'calc w=1/[\s^2^(Fo^2^)+(0.0738P)^2^+3.0117P] where P=(Fo^2^+2Fc^2^)/3'
_refine_ls_weighting_scheme calc
_refine_ls_wR_factor_gt 0.1297
_refine_ls_wR_factor_ref 0.1375
_reflns_number_gt 4453
_reflns_number_total 6214
_reflns_threshold_expression >2sigma(I)
_cod_data_source_file ic300784v_si_002_2.cif
_cod_data_source_block aa06cu-a
_cod_depositor_comments
;
The following automatic conversions were performed:

'_diffrn_radiation_probe' value 'X-ray' changed to 'x-ray' according
to the built-in table from CIF Core dictionary named 'cif_core.dic'
version 2.4.1 from 2010-06-29.

Automatic conversion script
Id: cif_fix_values 1891 2012-01-12 08:04:46Z andrius 
;
_cod_database_code 4329547

loop_
_symmetry_equiv_pos_as_xyz
'x, y, z'
'-x+1/2, -y, z+1/2'
'-x, y+1/2, -z+1/2'
'x+1/2, -y+1/2, -z'
'-x, -y, -z'
'x-1/2, y, -z-1/2'
'x, -y-1/2, z-1/2'
'-x-1/2, y-1/2, z'

loop_
_atom_site_label
_atom_site_type_symbol
_atom_site_fract_x
_atom_site_fract_y
_atom_site_fract_z
_atom_site_U_iso_or_equiv
_atom_site_adp_type
_atom_site_occupancy
_atom_site_symmetry_multiplicity
_atom_site_calc_flag
_atom_site_refinement_flags
_atom_site_disorder_assembly
_atom_site_disorder_group
C1 C -0.0965(2) 0.2740(3) 0.17848(18) 0.0416(9) Uani 1 1 d . . .
H1A H -0.102 0.2178 0.203 0.05 Uiso 1 1 calc R . .
H1B H -0.1548 0.2914 0.1645 0.05 Uiso 1 1 calc R . .
C2 C -0.0615(3) 0.3484(3) 0.21927(18) 0.0459(9) Uani 1 1 d . . .
H2A H -0.053 0.4032 0.1939 0.055 Uiso 1 1 calc R . .
H2B H -0.1057 0.363 0.2504 0.055 Uiso 1 1 calc R . .
C3 C 0.0207(3) 0.3284(3) 0.25161(18) 0.0454(9) Uani 1 1 d . . .
H3A H 0.0314 0.3758 0.2828 0.054 Uiso 1 1 calc R . .
H3B H 0.0157 0.2695 0.2731 0.054 Uiso 1 1 calc R . .
C4 C 0.1777(2) 0.3114(3) 0.24416(17) 0.0417(9) Uani 1 1 d . . .
H4A H 0.2263 0.3341 0.2192 0.05 Uiso 1 1 calc R . .
H4B H 0.1765 0.3455 0.2832 0.05 Uiso 1 1 calc R . .
C5 C 0.1890(2) 0.2110(3) 0.25684(15) 0.0382(8) Uani 1 1 d . . .
H5A H 0.2465 0.1994 0.2746 0.046 Uiso 1 1 calc R . .
H5B H 0.1449 0.1899 0.2862 0.046 Uiso 1 1 calc R . .
C6 C 0.1737(2) 0.0638(2) 0.20658(17) 0.0380(8) Uani 1 1 d . . .
H6A H 0.1225 0.0501 0.2319 0.046 Uiso 1 1 calc R . .
H6B H 0.2252 0.0425 0.2291 0.046 Uiso 1 1 calc R . .
C7 C 0.1673(2) 0.0140(3) 0.14736(17) 0.0422(9) Uani 1 1 d . . .
H7A H 0.173 -0.0517 0.1556 0.051 Uiso 1 1 calc R . .
H7B H 0.2162 0.0321 0.121 0.051 Uiso 1 1 calc R . .
C8 C 0.0848(2) 0.0299(2) 0.11280(18) 0.0414(8) Uani 1 1 d . . .
H8A H 0.0807 -0.0146 0.0789 0.05 Uiso 1 1 calc R . .
H8B H 0.0356 0.0194 0.1407 0.05 Uiso 1 1 calc R . .
C9 C -0.0025(2) 0.1333(2) 0.05231(16) 0.0380(8) Uani 1 1 d . . .
H9A H -0.0206 0.0754 0.0334 0.046 Uiso 1 1 calc R . .
H9B H 0.0062 0.1784 0.0193 0.046 Uiso 1 1 calc R . .
C10 C -0.0707(2) 0.1664(3) 0.09687(18) 0.0416(9) Uani 1 1 d . . .
H10A H -0.1262 0.1745 0.0753 0.05 Uiso 1 1 calc R . .
H10B H -0.079 0.1214 0.13 0.05 Uiso 1 1 calc R . .
C11 C -0.0502(2) 0.3280(3) 0.07874(18) 0.0439(9) Uani 1 1 d . . .
H11A H -0.065 0.3843 0.101 0.053 Uiso 1 1 calc R . .
H11B H -0.0987 0.3138 0.0509 0.053 Uiso 1 1 calc R . .
C12 C 0.0292(2) 0.3454(2) 0.04032(15) 0.0323(7) Uani 1 1 d . . .
C13 C 0.0230(2) 0.3920(2) -0.01507(15) 0.0358(8) Uani 1 1 d . . .
H13 H -0.0315 0.4061 -0.0322 0.043 Uiso 1 1 calc R . .
C14 C 0.0981(2) 0.4174(2) -0.04451(15) 0.0372(8) Uani 1 1 d . . .
H14 H 0.0956 0.4494 -0.0822 0.045 Uiso 1 1 calc R . .
C15 C 0.1762(2) 0.3961(2) -0.01903(15) 0.0343(7) Uani 1 1 d . . .
H15 H 0.2283 0.4148 -0.038 0.041 Uiso 1 1 calc R . .
C16 C 0.1774(2) 0.3467(2) 0.03504(13) 0.0250(6) Uani 1 1 d . . .
C17 C 0.2587(2) 0.3193(2) 0.06549(14) 0.0278(6) Uani 1 1 d . . .
N1 N -0.04188(16) 0.25446(18) 0.12334(12) 0.0263(5) Uani 1 1 d . . .
N2 N 0.09252(18) 0.32507(18) 0.20935(12) 0.0313(6) Uani 1 1 d . . .
H2 H 0.0953 0.3802 0.1888 0.038 Uiso 1 1 calc R . .
N3 N 0.17980(16) 0.16267(17) 0.19747(11) 0.0241(5) Uani 1 1 d . . .
H3 H 0.2313 0.1721 0.1767 0.029 Uiso 1 1 calc R . .
N4 N 0.07869(16) 0.12047(18) 0.08771(13) 0.0295(6) Uani 1 1 d . . .
H4 H 0.1237 0.1266 0.0599 0.035 Uiso 1 1 calc R . .
N5 N 0.10488(16) 0.32138(17) 0.06484(11) 0.0248(5) Uani 1 1 d . . .
O1 O 0.25998(15) 0.28057(18) 0.11380(12) 0.0434(6) Uani 1 1 d . . .
O2 O 0.32798(14) 0.34279(17) 0.03531(10) 0.0362(6) Uani 1 1 d . . .
H2C H 0.3717 0.3256 0.0547 0.043 Uiso 1 1 calc R . .
Cu1 Cu 0.08795(2) 0.22568(2) 0.146497(15) 0.02122(11) Uani 1 1 d . . .
O3 O 0.12101(17) 0.65625(17) 0.17920(14) 0.0491(7) Uani 1 1 d D . .
O4 O 0.0897(3) 0.5416(2) 0.24883(14) 0.0783(12) Uani 1 1 d D . .
O5 O -0.01582(18) 0.5976(2) 0.18324(19) 0.0759(10) Uani 1 1 d D . .
O6 O 0.0922(2) 0.5080(2) 0.14511(13) 0.0654(10) Uani 1 1 d D . .
Cl1 Cl 0.07219(5) 0.57538(5) 0.18990(4) 0.02841(18) Uani 1 1 d D . .
O7 O 0.1238(3) 0.0497(3) -0.0546(2) 0.0964(15) Uani 0.9 1 d PDU A 1
O8 O 0.2252(2) 0.1454(3) -0.01286(18) 0.0639(12) Uani 0.9 1 d PDU A 1
O9 O 0.2492(2) 0.0812(2) -0.10845(15) 0.0548(9) Uani 0.9 1 d PDU A 1
O10 O 0.1428(3) 0.1930(3) -0.09674(18) 0.0700(10) Uani 0.9 1 d PDU A 1
Cl2 Cl 0.18517(10) 0.11691(12) -0.06867(6) 0.0374(3) Uani 0.9 1 d PDU A 1
O7B O 0.1098(11) 0.1242(19) -0.0554(12) 0.055(4) Uiso 0.1 1 d PD B 2
O8B O 0.2463(19) 0.130(3) -0.0129(13) 0.055(4) Uiso 0.1 1 d PD B 2
O9B O 0.213(2) 0.0604(15) -0.1054(13) 0.055(4) Uiso 0.1 1 d PD B 2
O10B O 0.2126(19) 0.2196(13) -0.0990(11) 0.055(4) Uiso 0.1 1 d PD B 2
Cl2B Cl 0.1986(10) 0.1400(9) -0.0671(7) 0.043(5) Uiso 0.1 1 d PD B 2
O11 O 0.45741(17) 0.2949(2) 0.10188(13) 0.0471(7) Uani 1 1 d D . .
H11E H 0.445(3) 0.249(2) 0.1232(19) 0.056 Uiso 1 1 d D . .
H11F H 0.503(3) 0.302(3) 0.101(2) 0.056 Uiso 1 1 d D . .

loop_
_atom_site_aniso_label
_atom_site_aniso_U_11
_atom_site_aniso_U_22
_atom_site_aniso_U_33
_atom_site_aniso_U_23
_atom_site_aniso_U_13
_atom_site_aniso_U_12
C1 0.0316(18) 0.045(2) 0.048(2) 0.0069(18) 0.0125(16) 0.0043(16)
C2 0.057(2) 0.036(2) 0.045(2) -0.0007(17) 0.0146(19) 0.0069(18)
C3 0.057(2) 0.040(2) 0.0392(19) -0.0058(17) 0.0171(18) -0.0049(19)
C4 0.045(2) 0.045(2) 0.0350(19) -0.0070(16) -0.0019(16) -0.0185(18)
C5 0.0338(17) 0.057(2) 0.0234(16) 0.0026(15) -0.0056(13) -0.0133(16)
C6 0.0339(17) 0.0321(18) 0.048(2) 0.0104(16) -0.0036(15) 0.0017(15)
C7 0.042(2) 0.0346(19) 0.050(2) 0.0012(17) 0.0041(17) 0.0058(16)
C8 0.049(2) 0.0300(18) 0.045(2) -0.0002(16) -0.0009(17) -0.0031(17)
C9 0.0414(19) 0.040(2) 0.0325(18) -0.0030(15) -0.0065(15) -0.0053(16)
C10 0.0330(18) 0.047(2) 0.045(2) 0.0032(18) -0.0121(15) -0.0056(16)
C11 0.0334(18) 0.047(2) 0.052(2) 0.0184(18) 0.0016(16) 0.0078(17)
C12 0.0322(17) 0.0332(17) 0.0313(17) 0.0068(14) -0.0014(13) -0.0036(14)
C13 0.0397(19) 0.0329(18) 0.0348(18) 0.0075(15) -0.0058(15) 0.0015(15)
C14 0.054(2) 0.0321(18) 0.0251(16) 0.0100(14) 0.0013(15) 0.0040(16)
C15 0.0442(19) 0.0303(17) 0.0285(16) 0.0058(14) 0.0101(14) -0.0024(15)
C16 0.0313(16) 0.0206(14) 0.0231(14) -0.0013(12) 0.0026(12) -0.0044(12)
C17 0.0274(15) 0.0243(15) 0.0316(16) 0.0013(14) 0.0062(13) -0.0063(13)
N1 0.0207(12) 0.0290(13) 0.0292(12) 0.0040(11) 0.0016(10) 0.0007(10)
N2 0.0478(17) 0.0217(13) 0.0244(13) -0.0011(11) 0.0035(12) 0.0000(12)
N3 0.0199(12) 0.0278(13) 0.0247(12) 0.0046(11) -0.0015(9) -0.0009(10)
N4 0.0247(13) 0.0329(14) 0.0308(13) -0.0088(12) -0.0028(11) -0.0014(11)
N5 0.0252(12) 0.0243(13) 0.0251(12) 0.0024(11) 0.0003(10) -0.0021(10)
O1 0.0276(12) 0.0595(17) 0.0431(14) 0.0252(13) 0.0042(11) -0.0004(11)
O2 0.0249(11) 0.0505(15) 0.0332(12) 0.0052(11) 0.0065(9) -0.0064(11)
Cu1 0.02288(19) 0.02141(19) 0.01937(18) -0.00082(14) -0.00245(13) 0.00124(14)
O3 0.0420(15) 0.0342(14) 0.0711(19) 0.0124(13) 0.0018(14) -0.0110(12)
O4 0.144(4) 0.0482(17) 0.0422(17) 0.0140(15) -0.0247(19) -0.020(2)
O5 0.0293(15) 0.070(2) 0.128(3) -0.009(2) -0.0048(17) 0.0033(15)
O6 0.108(3) 0.0360(15) 0.0520(18) -0.0066(13) 0.0314(17) 0.0031(16)
Cl1 0.0272(4) 0.0247(4) 0.0333(4) 0.0022(3) 0.0031(3) -0.0004(3)
O7 0.078(3) 0.098(3) 0.113(4) 0.008(3) 0.012(3) -0.049(3)
O8 0.049(2) 0.085(3) 0.057(2) -0.0169(19) -0.0075(17) 0.007(2)
O9 0.0417(18) 0.070(2) 0.0526(19) -0.0064(18) 0.0107(16) 0.0075(16)
O10 0.066(2) 0.064(2) 0.080(3) 0.006(2) -0.007(2) 0.0227(19)
Cl2 0.0368(7) 0.0386(7) 0.0367(6) 0.0013(6) 0.0013(4) -0.0012(6)
O11 0.0368(14) 0.0554(18) 0.0490(16) 0.0183(13) -0.0008(13) -0.0086(14)

loop_
_atom_type_symbol
_atom_type_description
_atom_type_scat_dispersion_real
_atom_type_scat_dispersion_imag
_atom_type_scat_source
C C 0.0033 0.0016 'International Tables Vol C Tables 4.2.6.8 and 6.1.1.4'
H H 0 0 'International Tables Vol C Tables 4.2.6.8 and 6.1.1.4'
N N 0.0061 0.0033 'International Tables Vol C Tables 4.2.6.8 and 6.1.1.4'
O O 0.0106 0.006 'International Tables Vol C Tables 4.2.6.8 and 6.1.1.4'
Cl Cl 0.1484 0.1585 'International Tables Vol C Tables 4.2.6.8 and 6.1.1.4'
Cu Cu 0.3201 1.2651 'International Tables Vol C Tables 4.2.6.8 and 6.1.1.4'

loop_
_exptl_crystal_face_index_h
_exptl_crystal_face_index_k
_exptl_crystal_face_index_l
_exptl_crystal_face_perp_dist
1 0 2 0.09
-1 0 -2 0.095
-1 0 2 0.06
1 0 -2 0.085
1 1 -2 0.13
0 -1 0 0.32
2 1 -4 0.095
3 -2 -6 0.14
1 1 2 0.14
2 1 4 0.095
3 -2 0 0.215
-1 0 1 0.065
-1 1 -2 0.18
-1 1 2 0.18
0 1 0 0.275
-3 -1 -1 0.18
2 1 1 0.13
4 -1 -30 0.095
2 -1 4 0.15
-2 -1 -4 0.15
1 -6 -3 0.295
-10 -1 -5 0.12
2 -1 -1 0.19
-3 -6 1 0.3

loop_
_geom_angle_atom_site_label_1
_geom_angle_atom_site_label_2
_geom_angle_atom_site_label_3
_geom_angle
N1 C1 C2 114.0(3)
N1 C1 H1A 108.7
C2 C1 H1A 108.7
N1 C1 H1B 108.7
C2 C1 H1B 108.7
H1A C1 H1B 107.6
C3 C2 C1 116.3(3)
C3 C2 H2A 108.2
C1 C2 H2A 108.2
C3 C2 H2B 108.2
C1 C2 H2B 108.2
H2A C2 H2B 107.4
N2 C3 C2 111.5(3)
N2 C3 H3A 109.3
C2 C3 H3A 109.3
N2 C3 H3B 109.3
C2 C3 H3B 109.3
H3A C3 H3B 108
C5 C4 N2 108.5(3)
C5 C4 H4A 110
N2 C4 H4A 110
C5 C4 H4B 110
N2 C4 H4B 110
H4A C4 H4B 108.4
N3 C5 C4 107.4(3)
N3 C5 H5A 110.2
C4 C5 H5A 110.2
N3 C5 H5B 110.2
C4 C5 H5B 110.2
H5A C5 H5B 108.5
N3 C6 C7 112.1(3)
N3 C6 H6A 109.2
C7 C6 H6A 109.2
N3 C6 H6B 109.2
C7 C6 H6B 109.2
H6A C6 H6B 107.9
C6 C7 C8 114.5(3)
C6 C7 H7A 108.6
C8 C7 H7A 108.6
C6 C7 H7B 108.6
C8 C7 H7B 108.6
H7A C7 H7B 107.6
N4 C8 C7 112.9(3)
N4 C8 H8A 109
C7 C8 H8A 109
N4 C8 H8B 109
C7 C8 H8B 109
H8A C8 H8B 107.8
N4 C9 C10 107.5(3)
N4 C9 H9A 110.2
C10 C9 H9A 110.2
N4 C9 H9B 110.2
C10 C9 H9B 110.2
H9A C9 H9B 108.5
N1 C10 C9 108.6(3)
N1 C10 H10A 110
C9 C10 H10A 110
N1 C10 H10B 110
C9 C10 H10B 110
H10A C10 H10B 108.4
N1 C11 C12 114.9(3)
N1 C11 H11A 108.5
C12 C11 H11A 108.5
N1 C11 H11B 108.5
C12 C11 H11B 108.5
H11A C11 H11B 107.5
N5 C12 C13 122.5(3)
N5 C12 C11 116.7(3)
C13 C12 C11 120.5(3)
C14 C13 C12 118.5(3)
C14 C13 H13 120.7
C12 C13 H13 120.7
C15 C14 C13 119.8(3)
C15 C14 H14 120.1
C13 C14 H14 120.1
C14 C15 C16 118.5(3)
C14 C15 H15 120.8
C16 C15 H15 120.8
N5 C16 C15 122.8(3)
N5 C16 C17 114.8(3)
C15 C16 C17 122.4(3)
O1 C17 O2 123.7(3)
O1 C17 C16 122.5(3)
O2 C17 C16 113.8(3)
C11 N1 C10 111.2(3)
C11 N1 C1 109.9(3)
C10 N1 C1 107.9(3)
C11 N1 Cu1 113.0(2)
C10 N1 Cu1 101.76(19)
C1 N1 Cu1 112.7(2)
C3 N2 C4 110.7(3)
C3 N2 Cu1 115.6(2)
C4 N2 Cu1 105.7(2)
C3 N2 H2 108.2
C4 N2 H2 108.2
Cu1 N2 H2 108.2
C6 N3 C5 111.3(3)
C6 N3 Cu1 118.7(2)
C5 N3 Cu1 108.9(2)
C6 N3 H3 105.6
C5 N3 H3 105.6
Cu1 N3 H3 105.6
C8 N4 C9 111.6(3)
C8 N4 Cu1 117.7(2)
C9 N4 Cu1 106.9(2)
C8 N4 H4 106.6
C9 N4 H4 106.6
Cu1 N4 H4 106.6
C12 N5 C16 117.8(3)
C12 N5 Cu1 111.9(2)
C16 N5 Cu1 129.8(2)
C17 O2 H2C 109.5
N2 Cu1 N4 175.93(11)
N2 Cu1 N3 86.34(11)
N4 Cu1 N3 92.61(10)
N2 Cu1 N1 92.86(11)
N4 Cu1 N1 86.27(10)
N3 Cu1 N1 152.67(10)
N2 Cu1 N5 94.38(10)
N4 Cu1 N5 89.34(11)
N3 Cu1 N5 128.82(9)
N1 Cu1 N5 78.50(9)
O4 Cl1 O5 111.3(3)
O4 Cl1 O6 109.7(2)
O5 Cl1 O6 107.5(2)
O4 Cl1 O3 109.96(19)
O5 Cl1 O3 107.61(19)
O6 Cl1 O3 110.68(18)
O7 Cl2 O9 110.2(3)
O7 Cl2 O8 108.4(3)
O9 Cl2 O8 108.9(2)
O7 Cl2 O10 109.4(3)
O9 Cl2 O10 110.5(2)
O8 Cl2 O10 109.4(3)
O10B Cl2B O8B 115.5(17)
O10B Cl2B O7B 112.4(16)
O8B Cl2B O7B 110.1(13)
O10B Cl2B O9B 111.9(15)
O8B Cl2B O9B 108.4(17)
O7B Cl2B O9B 96.9(14)
H11E O11 H11F 111(4)

loop_
_geom_bond_atom_site_label_1
_geom_bond_atom_site_label_2
_geom_bond_distance
C1 N1 1.500(4)
C1 C2 1.515(6)
C1 H1A 0.99
C1 H1B 0.99
C2 C3 1.489(6)
C2 H2A 0.99
C2 H2B 0.99
C3 N2 1.450(4)
C3 H3A 0.99
C3 H3B 0.99
C4 C5 1.517(5)
C4 N2 1.540(5)
C4 H4A 0.99
C4 H4B 0.99
C5 N3 1.486(4)
C5 H5A 0.99
C5 H5B 0.99
C6 N3 1.476(4)
C6 C7 1.490(5)
C6 H6A 0.99
C6 H6B 0.99
C7 C8 1.506(5)
C7 H7A 0.99
C7 H7B 0.99
C8 N4 1.449(4)
C8 H8A 0.99
C8 H8B 0.99
C9 N4 1.492(4)
C9 C10 1.519(5)
C9 H9A 0.99
C9 H9B 0.99
C10 N1 1.491(5)
C10 H10A 0.99
C10 H10B 0.99
C11 N1 1.464(4)
C11 C12 1.515(5)
C11 H11A 0.99
C11 H11B 0.99
C12 N5 1.340(4)
C12 C13 1.394(4)
C13 C14 1.384(5)
C13 H13 0.95
C14 C15 1.372(5)
C14 H14 0.95
C15 C16 1.387(4)
C15 H15 0.95
C16 N5 1.354(4)
C16 C17 1.484(4)
C17 O1 1.199(4)
C17 O2 1.309(4)
N1 Cu1 2.124(2)
N2 Cu1 2.010(3)
N2 H2 0.93
N3 Cu1 2.035(2)
N3 H3 0.93
N4 Cu1 2.020(3)
N4 H4 0.93
N5 Cu1 2.289(2)
O2 H2C 0.84
O3 Cl1 1.434(3)
O4 Cl1 1.406(3)
O5 Cl1 1.414(3)
O6 Cl1 1.428(3)
O7 Cl2 1.411(4)
O8 Cl2 1.431(4)
O9 Cl2 1.422(3)
O10 Cl2 1.439(4)
O7B Cl2B 1.423(14)
O8B Cl2B 1.403(14)
O9B Cl2B 1.458(14)
O10B Cl2B 1.383(14)
O11 H11E 0.842(14)
O11 H11F 0.72(4)

loop_
_geom_hbond_atom_site_label_D
_geom_hbond_atom_site_label_H
_geom_hbond_atom_site_label_A
_geom_hbond_distance_DH
_geom_hbond_distance_HA
_geom_hbond_distance_DA
_geom_hbond_angle_DHA
_geom_hbond_site_symmetry_A
N2 H2 O6 0.93 2.12 3.043(4) 175.5 .
N3 H3 O1 0.93 2.16 2.814(3) 126.9 .
N4 H4 O8 0.93 2.26 3.184(5) 175.5 .
O2 H2C O11 0.84 1.74 2.580(4) 173.8 .
O11 H11E O3 0.842(14) 2.103(19) 2.919(4) 163(4) 8_655
O11 H11F O10 0.72(4) 2.17(4) 2.889(5) 174(5) 4
